data_7227103
loop_
_publ_author_name
'Hu, Lei'
'Lin, Xiao-Ming'
'Lin, Jia'
'Zhang, Ru-Qiao'
'Zhang, Da-Liang'
'Cai, Yue-Peng'

_publ_section_title
;
 Structural diversity of Mn(ii), Zn(ii) and Pb(ii) coordination polymers
 constructed from isomeric pyridylbenzoate N-oxide ligands: structures and
 electrochemical properties
;
_journal_issue 48
_journal_name_full CrystEngComm
_journal_page_first 9307
_journal_paper_doi 10.1039/C6CE02071B
_journal_volume 18
_journal_year 2016
_chemical_formula_moiety 'C24 H20 N2 O8 Zn'
_chemical_formula_sum 'C24 H20 N2 O8 Zn'
_chemical_formula_weight 529.79
_chemical_name_systematic
;
 ?
;
_space_group_crystal_system monoclinic
_space_group_IT_number 5
_space_group_name_Hall 'C 2y'
_space_group_name_H-M_alt 'C 1 2 1'
_symmetry_space_group_name_Hall 'C 2y'
_symmetry_space_group_name_H-M 'C 1 2 1'
_atom_sites_solution_hydrogens geom
_audit_creation_method SHELXL-2014
_audit_update_record
;
2016-09-16 deposited with the CCDC.
2016-11-14 downloaded from the CCDC.
;
_cell_angle_alpha 90
_cell_angle_beta 118.019(7)
_cell_angle_gamma 90
_cell_formula_units_Z 4
_cell_length_a 21.133(8)
_cell_length_b 7.397(3)
_cell_length_c 15.679(6)
_cell_measurement_reflns_used 3976
_cell_measurement_temperature 296(2)
_cell_measurement_theta_max 25.76
_cell_measurement_theta_min 2.98
_cell_volume 2163.7(15)
_computing_cell_refinement 'Bruker SAINT'
_computing_data_collection 'Bruker APEX2'
_computing_data_reduction 'Bruker SAINT'
_computing_molecular_graphics 'Bruker SHELXTL'
_computing_publication_material 'Bruker SHELXTL'
_computing_structure_refinement 'SHELXL-2014 (Sheldrick, 2014)'
_diffrn_ambient_temperature 296(2)
_diffrn_measured_fraction_theta_full 0.879
_diffrn_measured_fraction_theta_max 0.995
_diffrn_measurement_device_type 'Bruker APEX-II CCD'
_diffrn_radiation_type MoK\a
_diffrn_radiation_wavelength 0.71073
_diffrn_reflns_av_R_equivalents 0.0459
_diffrn_reflns_av_unetI/netI 0.0966
_diffrn_reflns_Laue_measured_fraction_full 0.879
_diffrn_reflns_Laue_measured_fraction_max 0.995
_diffrn_reflns_limit_h_max 19
_diffrn_reflns_limit_h_min -24
_diffrn_reflns_limit_k_max 8
_diffrn_reflns_limit_k_min -8
_diffrn_reflns_limit_l_max 18
_diffrn_reflns_limit_l_min -17
_diffrn_reflns_number 5084
_diffrn_reflns_point_group_measured_fraction_full 0.817
_diffrn_reflns_point_group_measured_fraction_max 0.929
_diffrn_reflns_theta_full 25.242
_diffrn_reflns_theta_max 24.140
_diffrn_reflns_theta_min 1.471
_exptl_absorpt_coefficient_mu 1.192
_exptl_absorpt_correction_T_max 0.6147
_exptl_absorpt_correction_T_min 0.4120
_exptl_absorpt_correction_type multi-scan
_exptl_crystal_colour colorless
_exptl_crystal_density_diffrn 1.626
_exptl_crystal_description block
_exptl_crystal_F_000 1088
_exptl_crystal_size_max 0.200
_exptl_crystal_size_mid 0.200
_exptl_crystal_size_min 0.100
_refine_diff_density_max 1.588
_refine_diff_density_min -0.546
_refine_diff_density_rms 0.131
_refine_ls_abs_structure_details
;
 Flack x determined using 780 quotients [(I+)-(I-)]/[(I+)+(I-)]
 (Parsons, Flack and Wagner, Acta Cryst. B69 (2013) 249-259).
;
_refine_ls_abs_structure_Flack 0.52(2)
_refine_ls_extinction_coef 0.0007(6)
_refine_ls_extinction_expression Fc^*^=kFc[1+0.001xFc^2^\l^3^/sin(2\q)]^-1/4^
_refine_ls_extinction_method SHELXL
_refine_ls_goodness_of_fit_ref 1.068
_refine_ls_hydrogen_treatment constr
_refine_ls_matrix_type full
_refine_ls_number_parameters 324
_refine_ls_number_reflns 3207
_refine_ls_number_restraints 13
_refine_ls_restrained_S_all 1.070
_refine_ls_R_factor_all 0.1168
_refine_ls_R_factor_gt 0.0906
_refine_ls_shift/su_max 0.024
_refine_ls_shift/su_mean 0.003
_refine_ls_structure_factor_coef Fsqd
_refine_ls_weighting_details 'w=1/[\s^2^(Fo^2^)+(0.1204P)^2^+34.3258P] where P=(Fo^2^+2Fc^2^)/3'
_refine_ls_weighting_scheme calc
_refine_ls_wR_factor_gt 0.2572
_refine_ls_wR_factor_ref 0.2743
_reflns_Friedel_coverage 0.715
_reflns_Friedel_fraction_full 0.743
_reflns_Friedel_fraction_max 0.851
_reflns_number_gt 2373
_reflns_number_total 3207
_reflns_threshold_expression 'I > 2\s(I)'
_cod_data_source_file c6ce02071b2.cif
_cod_data_source_block 5-Zn
_cod_depositor_comments 'Adding full bibliography for 7227099--7227104.cif.'
_cod_original_cell_volume 2163.8(15)
_cod_database_code 7227103
_shelx_space_group_comment
;
The symmetry employed for this shelxl refinement is uniquely defined
by the following loop, which should always be used as a source of
symmetry information in preference to the above space-group names.
They are only intended as comments.
;
_shelx_estimated_absorpt_t_min 0.796
_shelx_estimated_absorpt_t_max 0.890
_shelxl_version_number 2014-3

loop_
_space_group_symop_operation_xyz
'x, y, z'
'-x, y, -z'
'x+1/2, y+1/2, z'
'-x+1/2, y+1/2, -z'

loop_
_atom_site_label
_atom_site_type_symbol
_atom_site_fract_x
_atom_site_fract_y
_atom_site_fract_z
_atom_site_U_iso_or_equiv
_atom_site_adp_type
_atom_site_occupancy
_atom_site_site_symmetry_order
_atom_site_calc_flag
_atom_site_refinement_flags_posn
_atom_site_refinement_flags_adp
_atom_site_refinement_flags_occupancy
Zn1 Zn 1.0000 0.6890(4) 1.0000 0.0443(10) Uani 1 2 d S T P
Zn2 Zn 1.0000 0.4279(4) 0.5000 0.0466(11) Uani 1 2 d S T P
C1 C 0.6898(13) 0.731(3) 0.2513(14) 0.053(6) Uani 1 1 d . . .
H1A H 0.7076 0.7593 0.2089 0.064 Uiso 1 1 calc R U .
C2 C 0.7344(11) 0.728(3) 0.3510(15) 0.050(6) Uani 1 1 d . . .
H2A H 0.7827 0.7569 0.3759 0.060 Uiso 1 1 calc R U .
C3 C 0.7068(11) 0.683(4) 0.4140(13) 0.042(5) Uani 1 1 d . . .
C4 C 0.6357(12) 0.641(4) 0.3758(16) 0.062(7) Uani 1 1 d . . .
H4A H 0.6159 0.6100 0.4156 0.074 Uiso 1 1 calc R U .
C5 C 0.5933(13) 0.647(4) 0.2752(18) 0.068(8) Uani 1 1 d . . .
H5A H 0.5448 0.6198 0.2493 0.082 Uiso 1 1 calc R U .
C6 C 0.7715(10) 0.723(3) 0.6832(13) 0.043(5) Uani 1 1 d . . .
H6A H 0.7520 0.7471 0.7243 0.051 Uiso 1 1 calc R U .
C7 C 0.7278(10) 0.723(3) 0.5843(14) 0.044(5) Uani 1 1 d . . .
H7A H 0.6796 0.7507 0.5604 0.053 Uiso 1 1 calc R U .
C8 C 0.7529(12) 0.683(5) 0.5194(14) 0.040(5) Uani 1 1 d . . .
C9 C 0.8292(10) 0.646(3) 0.5586(14) 0.043(6) Uani 1 1 d . . .
H9A H 0.8490 0.6223 0.5179 0.051 Uiso 1 1 calc R U .
C10 C 0.8716(9) 0.648(3) 0.6582(14) 0.041(5) Uani 1 1 d . . .
H10A H 0.9200 0.6207 0.6831 0.049 Uiso 1 1 calc R U .
C11 C 0.8458(9) 0.688(4) 0.7222(13) 0.038(5) Uani 1 1 d . . .
C12 C 0.8921(10) 0.688(3) 0.8300(13) 0.040(4) Uani 1 1 d . . .
C13 C 0.6516(11) 0.494(3) -0.2510(15) 0.045(5) Uani 1 1 d . . .
H13A H 0.6579 0.5383 -0.3021 0.053 Uiso 1 1 calc R U .
C14 C 0.7071(10) 0.496(3) -0.1613(13) 0.038(4) Uani 1 1 d . . .
H14A H 0.7509 0.5399 -0.1529 0.045 Uiso 1 1 calc R U .
C15 C 0.7025(10) 0.436(4) -0.0808(13) 0.036(5) Uani 1 1 d . . .
C16 C 0.6336(10) 0.372(3) -0.0998(14) 0.043(5) Uani 1 1 d . . .
H16A H 0.6255 0.3335 -0.0493 0.051 Uiso 1 1 calc R U .
C17 C 0.5794(10) 0.368(3) -0.1927(13) 0.042(5) Uani 1 1 d . . .
H17A H 0.5353 0.3212 -0.2037 0.050 Uiso 1 1 calc R U .
C18 C 0.8037(10) 0.478(3) 0.1881(14) 0.041(5) Uani 1 1 d . . .
H18A H 0.7943 0.5080 0.2387 0.049 Uiso 1 1 calc R U .
C19 C 0.7483(11) 0.478(3) 0.0962(13) 0.042(5) Uani 1 1 d . . .
H19A H 0.7020 0.5046 0.0850 0.051 Uiso 1 1 calc R U .
C20 C 0.7617(10) 0.438(3) 0.0180(14) 0.031(4) Uani 1 1 d . . .
C21 C 0.8320(11) 0.407(4) 0.0366(14) 0.051(6) Uani 1 1 d . . .
H21A H 0.8418 0.3876 -0.0146 0.061 Uiso 1 1 calc R U .
C22 C 0.8871(10) 0.403(3) 0.1300(13) 0.045(5) Uani 1 1 d . . .
H22A H 0.9336 0.3799 0.1411 0.054 Uiso 1 1 calc R U .
C23 C 0.8740(10) 0.434(3) 0.2095(13) 0.038(5) Uani 1 1 d . . .
C24 C 0.9327(10) 0.421(3) 0.3114(14) 0.037(4) Uani 1 1 d . . .
N1 N 0.6181(11) 0.689(3) 0.2175(14) 0.067(6) Uani 1 1 d . . .
N2 N 0.5860(8) 0.428(3) -0.2688(10) 0.038(4) Uani 1 1 d . . .
O1 O 0.5759(12) 0.688(3) 0.1236(10) 0.093(7) Uani 1 1 d . . .
O1W O 1.0000 0.425(5) 1.0000 0.112(12) Uani 1 2 d S T P
O2 O 0.9599(7) 0.692(3) 0.8611(9) 0.046(3) Uani 1 1 d . . .
O2W O 1.0000 0.944(4) 1.0000 0.128(16) Uani 1 2 d S T P
O3 O 0.8634(7) 0.691(3) 0.8812(9) 0.061(4) Uani 1 1 d . . .
O3W O 1.0000 0.157(5) 0.5000 0.096(10) Uani 1 2 d S TU P
O4 O 0.5318(8) 0.422(3) -0.3570(9) 0.051(4) Uani 1 1 d . . .
O4W O 1.0209(12) 0.682(4) 0.5004(19) 0.041(6) Uani 0.5 1 d . U P
O5 O 0.9949(7) 0.406(3) 0.3289(10) 0.065(5) Uani 1 1 d . . .
O6 O 0.9140(7) 0.435(3) 0.3781(9) 0.055(4) Uani 1 1 d . . .

loop_
_atom_site_aniso_label
_atom_site_aniso_U_11
_atom_site_aniso_U_22
_atom_site_aniso_U_33
_atom_site_aniso_U_23
_atom_site_aniso_U_13
_atom_site_aniso_U_12
Zn1 0.051(2) 0.044(2) 0.0291(17) 0.000 0.0113(15) 0.000
Zn2 0.055(2) 0.045(2) 0.0271(18) 0.000 0.0089(16) 0.000
C1 0.080(16) 0.039(13) 0.035(11) -0.001(9) 0.021(11) -0.005(11)
C2 0.034(11) 0.062(16) 0.043(12) 0.005(11) 0.009(9) -0.007(10)
C3 0.050(12) 0.043(14) 0.031(10) -0.016(14) 0.016(10) -0.004(13)
C4 0.042(13) 0.09(2) 0.045(13) 0.006(13) 0.010(11) 0.007(12)
C5 0.046(14) 0.08(2) 0.055(15) -0.014(15) 0.001(13) 0.003(13)
C6 0.050(11) 0.057(14) 0.034(10) 0.001(10) 0.031(9) -0.004(10)
C7 0.029(10) 0.049(14) 0.049(12) 0.007(10) 0.014(9) -0.003(9)
C8 0.045(10) 0.050(13) 0.031(11) 0.003(14) 0.023(10) 0.014(12)
C9 0.043(12) 0.055(16) 0.034(10) -0.003(10) 0.021(10) 0.003(10)
C10 0.021(9) 0.066(16) 0.037(11) -0.009(10) 0.015(9) -0.001(9)
C11 0.029(10) 0.043(11) 0.035(10) -0.012(12) 0.010(9) 0.000(11)
C12 0.037(11) 0.043(11) 0.038(10) 0.003(12) 0.017(9) 0.009(11)
C13 0.046(12) 0.041(12) 0.044(13) 0.006(9) 0.019(11) -0.010(9)
C14 0.040(11) 0.048(12) 0.033(10) -0.002(9) 0.023(9) 0.003(9)
C15 0.040(10) 0.034(13) 0.028(10) -0.009(12) 0.010(8) -0.006(12)
C16 0.041(11) 0.051(13) 0.037(11) 0.002(9) 0.020(9) -0.001(9)
C17 0.036(10) 0.056(13) 0.026(10) -0.002(9) 0.008(8) -0.004(9)
C18 0.038(11) 0.049(13) 0.035(11) 0.001(9) 0.016(9) -0.003(9)
C19 0.042(11) 0.049(13) 0.031(10) 0.007(9) 0.013(9) -0.005(9)
C20 0.028(10) 0.018(9) 0.040(12) 0.002(11) 0.012(8) 0.006(10)
C21 0.054(12) 0.057(15) 0.030(10) 0.000(11) 0.010(9) -0.009(12)
C22 0.040(10) 0.062(15) 0.034(11) 0.017(11) 0.018(9) 0.004(11)
C23 0.045(11) 0.033(11) 0.024(10) 0.007(11) 0.005(8) -0.005(12)
C24 0.043(12) 0.035(10) 0.033(10) 0.009(11) 0.017(9) 0.002(11)
N1 0.068(14) 0.046(12) 0.053(12) 0.008(13) 0.001(12) -0.021(13)
N2 0.041(9) 0.034(9) 0.031(9) -0.006(10) 0.008(7) -0.003(10)
O1 0.133(16) 0.046(9) 0.024(7) 0.002(9) -0.028(9) 0.014(13)
O1W 0.14(2) 0.051(15) 0.056(15) 0.000 -0.024(16) 0.000
O2 0.041(7) 0.062(9) 0.030(7) 0.000(9) 0.013(6) 0.008(9)
O2W 0.22(3) 0.022(12) 0.032(12) 0.000 -0.032(17) 0.000
O3 0.055(8) 0.101(12) 0.032(7) -0.001(9) 0.024(7) 0.014(10)
O3W 0.120(15) 0.071(14) 0.073(13) 0.000 0.027(11) 0.000
O4 0.059(8) 0.053(9) 0.021(7) 0.008(8) 0.001(6) 0.002(10)
O4W 0.048(9) 0.036(9) 0.034(8) 0.002(6) 0.014(6) 0.003(6)
O5 0.033(8) 0.109(14) 0.039(8) 0.019(10) 0.006(6) -0.002(9)
O6 0.051(8) 0.079(11) 0.032(7) 0.001(10) 0.016(7) 0.006(10)

loop_
_atom_type_symbol
_atom_type_description
_atom_type_scat_dispersion_real
_atom_type_scat_dispersion_imag
_atom_type_scat_source
C C 0.0033 0.0016 'International Tables Vol C Tables 4.2.6.8 and 6.1.1.4'
H H 0.0000 0.0000 'International Tables Vol C Tables 4.2.6.8 and 6.1.1.4'
N N 0.0061 0.0033 'International Tables Vol C Tables 4.2.6.8 and 6.1.1.4'
O O 0.0106 0.0060 'International Tables Vol C Tables 4.2.6.8 and 6.1.1.4'
Zn Zn 0.2839 1.4301 'International Tables Vol C Tables 4.2.6.8 and 6.1.1.4'

loop_
_geom_angle_atom_site_label_1
_geom_angle_atom_site_label_2
_geom_angle_atom_site_label_3
_geom_angle
_geom_angle_site_symmetry_1
_geom_angle_site_symmetry_3
O2W Zn1 O2 89.4(6) . .
O2W Zn1 O2 89.4(6) . 2_757
O2 Zn1 O2 178.9(11) . 2_757
O2W Zn1 O1W 180.00(3) . .
O2 Zn1 O1W 90.6(6) . .
O2 Zn1 O1W 90.6(6) 2_757 .
O2W Zn1 C12 90.2(6) . 2_757
O2 Zn1 C12 151.2(6) . 2_757
O2 Zn1 C12 28.8(6) 2_757 2_757
O1W Zn1 C12 89.8(6) . 2_757
O6 Zn2 O6 176.7(14) 2_756 .
O6 Zn2 O4W 94.8(10) 2_756 2_756
O6 Zn2 O4W 82.0(10) . 2_756
O6 Zn2 O4W 82.0(10) 2_756 .
O6 Zn2 O4W 94.8(10) . .
O4W Zn2 O4W 26.3(13) 2_756 .
O6 Zn2 O3W 91.6(7) 2_756 .
O6 Zn2 O3W 91.6(7) . .
O4W Zn2 O3W 166.9(6) 2_756 .
O4W Zn2 O3W 166.9(6) . .
N1 C1 C2 118(2) . .
N1 C1 H1A 121.0 . .
C2 C1 H1A 121.0 . .
C1 C2 C3 120(2) . .
C1 C2 H2A 119.8 . .
C3 C2 H2A 119.8 . .
C4 C3 C2 118.7(19) . .
C4 C3 C8 120(2) . .
C2 C3 C8 121(2) . .
C3 C4 C5 119(2) . .
C3 C4 H4A 120.7 . .
C5 C4 H4A 120.7 . .
N1 C5 C4 123(2) . .
N1 C5 H5A 118.5 . .
C4 C5 H5A 118.5 . .
C7 C6 C11 120.2(17) . .
C7 C6 H6A 119.9 . .
C11 C6 H6A 119.9 . .
C8 C7 C6 122.8(18) . .
C8 C7 H7A 118.6 . .
C6 C7 H7A 118.6 . .
C7 C8 C9 117.4(18) . .
C7 C8 C3 123(2) . .
C9 C8 C3 119.5(17) . .
C10 C9 C8 118.4(18) . .
C10 C9 H9A 120.8 . .
C8 C9 H9A 120.8 . .
C11 C10 C9 123.6(17) . .
C11 C10 H10A 118.2 . .
C9 C10 H10A 118.2 . .
C10 C11 C6 117.5(16) . .
C10 C11 C12 123.1(16) . .
C6 C11 C12 119.3(16) . .
O3 C12 O2 124.5(18) . .
O3 C12 C11 118.7(16) . .
O2 C12 C11 116.8(16) . .
C14 C13 N2 121.3(19) . .
C14 C13 H13A 119.4 . .
N2 C13 H13A 119.3 . .
C13 C14 C15 123.5(19) . .
C13 C14 H14A 118.3 . .
C15 C14 H14A 118.3 . .
C14 C15 C16 114.8(17) . .
C14 C15 C20 125(2) . .
C16 C15 C20 120(2) . .
C17 C16 C15 119.6(19) . .
C17 C16 H16A 120.2 . .
C15 C16 H16A 120.2 . .
N2 C17 C16 123.8(19) . .
N2 C17 H17A 118.1 . .
C16 C17 H17A 118.1 . .
C19 C18 C23 122.7(19) . .
C19 C18 H18A 118.6 . .
C23 C18 H18A 118.6 . .
C18 C19 C20 119.6(19) . .
C18 C19 H19A 120.2 . .
C20 C19 H19A 120.2 . .
C21 C20 C19 118.9(18) . .
C21 C20 C15 121(2) . .
C19 C20 C15 120.0(18) . .
C22 C21 C20 121(2) . .
C22 C21 H21A 119.6 . .
C20 C21 H21A 119.6 . .
C21 C22 C23 120.9(19) . .
C21 C22 H22A 119.5 . .
C23 C22 H22A 119.5 . .
C18 C23 C22 116.9(17) . .
C18 C23 C24 121.7(19) . .
C22 C23 C24 121.4(19) . .
O5 C24 O6 122.5(19) . .
O5 C24 C23 120.9(19) . .
O6 C24 C23 116.4(18) . .
C5 N1 O1 120(2) . .
C5 N1 C1 121(2) . .
O1 N1 C1 118(2) . .
O4 N2 C17 121.3(16) . .
O4 N2 C13 121.5(18) . .
C17 N2 C13 117.1(16) . .
C12 O2 Zn1 104.5(12) . .
O4W O4W Zn2 76.9(6) 2_756 .
C24 O6 Zn2 107.3(13) . .

loop_
_geom_bond_atom_site_label_1
_geom_bond_atom_site_label_2
_geom_bond_distance
_geom_bond_site_symmetry_2
Zn1 O2W 1.89(3) .
Zn1 O2 1.931(12) .
Zn1 O2 1.931(12) 2_757
Zn1 O1W 1.95(4) .
Zn1 C12 2.568(19) 2_757
Zn2 O6 1.923(13) 2_756
Zn2 O6 1.923(13) .
Zn2 O4W 1.93(3) 2_756
Zn2 O4W 1.93(3) .
Zn2 O3W 2.00(3) .
C1 N1 1.39(3) .
C1 C2 1.40(3) .
C1 H1A 0.9300 .
C2 C3 1.40(3) .
C2 H2A 0.9300 .
C3 C4 1.36(3) .
C3 C8 1.47(3) .
C4 C5 1.40(3) .
C4 H4A 0.9300 .
C5 N1 1.28(3) .
C5 H5A 0.9300 .
C6 C7 1.38(3) .
C6 C11 1.42(3) .
C6 H6A 0.9300 .
C7 C8 1.38(3) .
C7 H7A 0.9300 .
C8 C9 1.45(3) .
C9 C10 1.39(3) .
C9 H9A 0.9300 .
C10 C11 1.38(3) .
C10 H10A 0.9300 .
C11 C12 1.50(3) .
C12 O3 1.22(2) .
C12 O2 1.28(2) .
C13 C14 1.34(3) .
C13 N2 1.37(3) .
C13 H13A 0.9300 .
C14 C15 1.38(3) .
C14 H14A 0.9300 .
C15 C16 1.42(3) .
C15 C20 1.46(3) .
C16 C17 1.37(3) .
C16 H16A 0.9300 .
C17 N2 1.34(2) .
C17 H17A 0.9300 .
C18 C19 1.36(3) .
C18 C23 1.40(3) .
C18 H18A 0.9300 .
C19 C20 1.41(3) .
C19 H19A 0.9300 .
C20 C21 1.39(3) .
C21 C22 1.38(3) .
C21 H21A 0.9300 .
C22 C23 1.42(3) .
C22 H22A 0.9300 .
C23 C24 1.50(2) .
C24 O5 1.22(2) .
C24 O6 1.28(2) .
N1 O1 1.31(2) .
N2 O4 1.319(18) .
O4W O4W 0.88(4) 2_756
